data_7006755
loop_
_publ_author_name
'Journaux, Yves'
'Glaser, Thorsten'
'Steinfeld, Gunther'
'Lozan, Vasile'
'Kersting, Berthold'

_publ_section_title
;
 Preparation and characterization of Cr(III), Mn(II), Fe(II), Co(II)
 and Ni(II) complexes of a hexaazadithiophenolate macrocycle.
;
_journal_issue 14
_journal_name_full 'Dalton transactions (Cambridge, England : 2003)'
_journal_page_first 1738
_journal_page_last 1748
_journal_paper_doi 10.1039/b513717a
_journal_year 2006
_chemical_compound_source
;
Crystals were grown by recrystallization from a mixed
acetonitrile/ethanol solvent system
;
_chemical_formula_structural
;
[(LMe)Fe2(OAc)](BPh4)(MeCN)2(EtOH)0.5
;
_chemical_formula_sum 'C69 H96 B Fe2 N8 O2.5 S2'
_chemical_formula_weight 1264.17
_space_group_IT_number 2
_symmetry_cell_setting triclinic
_symmetry_space_group_name_Hall '-P 1'
_symmetry_space_group_name_H-M 'P -1'
_atom_sites_solution_hydrogens geom
_atom_sites_solution_primary direct
_atom_sites_solution_secondary difmap
_cell_angle_alpha 113.66(3)
_cell_angle_beta 110.39(3)
_cell_angle_gamma 95.10(3)
_cell_formula_units_Z 2
_cell_length_a 14.568(3)
_cell_length_b 16.775(3)
_cell_length_c 17.512(4)
_cell_measurement_temperature 210(2)
_cell_volume 3541(2)
_computing_cell_refinement SMART
_computing_data_collection SMART
_computing_data_reduction SAINT
_computing_molecular_graphics 'ORTEP3 (FARRUGIA)'
_computing_structure_refinement 'SHELXL-97 (Sheldrick, 1997)'
_computing_structure_solution 'SHELXS-97 (Sheldrick, 1990)'
_diffrn_ambient_temperature 210(2)
_diffrn_measurement_device_type 'BRUKER AXS'
_diffrn_measurement_method hemisphere
_diffrn_radiation_monochromator graphite
_diffrn_radiation_source 'fine-focus sealed tube'
_diffrn_radiation_type MoK\a
_diffrn_radiation_wavelength 0.71073
_diffrn_reflns_av_R_equivalents 0.0518
_diffrn_reflns_av_sigmaI/netI 0.1399
_diffrn_reflns_limit_h_max 19
_diffrn_reflns_limit_h_min -19
_diffrn_reflns_limit_k_max 21
_diffrn_reflns_limit_k_min -21
_diffrn_reflns_limit_l_max 23
_diffrn_reflns_limit_l_min -23
_diffrn_reflns_number 32034
_diffrn_reflns_theta_max 28.32
_diffrn_reflns_theta_min 1.40
_exptl_absorpt_coefficient_mu 0.516
_exptl_absorpt_correction_T_max 1.00
_exptl_absorpt_correction_T_min 0.80
_exptl_absorpt_correction_type SADABS
_exptl_crystal_colour pale-orange
_exptl_crystal_density_diffrn 1.186
_exptl_crystal_density_meas ?
_exptl_crystal_description block
_exptl_crystal_F_000 1350
_exptl_crystal_size_max 0.20
_exptl_crystal_size_mid 0.15
_exptl_crystal_size_min 0.15
_refine_diff_density_max 0.544
_refine_diff_density_min -0.491
_refine_diff_density_rms 0.059
_refine_ls_extinction_method none
_refine_ls_goodness_of_fit_ref 0.846
_refine_ls_hydrogen_treatment mixed
_refine_ls_matrix_type full
_refine_ls_number_parameters 751
_refine_ls_number_reflns 16460
_refine_ls_number_restraints 0
_refine_ls_restrained_S_all 0.846
_refine_ls_R_factor_all 0.1371
_refine_ls_R_factor_gt 0.0453
_refine_ls_shift/su_max 0.001
_refine_ls_shift/su_mean 0.000
_refine_ls_structure_factor_coef Fsqd
_refine_ls_weighting_details 'calc w=1/[\s^2^(Fo^2^)+(0.0598P)^2^+0.0000P] where P=(Fo^2^+2Fc^2^)/3'
_refine_ls_weighting_scheme calc
_refine_ls_wR_factor_gt 0.1162
_refine_ls_wR_factor_ref 0.1403
_reflns_number_gt 6953
_reflns_number_total 16460
_reflns_threshold_expression >2sigma(I)
_cod_data_source_file b513717a.txt
_cod_data_source_block 3
_cod_original_cell_volume 3541.4(13)
_cod_original_sg_symbol_H-M P-1
_cod_original_formula_sum 'C69 H96 B Fe2 N8 O2.50 S2'
_cod_database_code 7006755

loop_
_symmetry_equiv_pos_as_xyz
'x, y, z'
'-x, -y, -z'

loop_
_atom_site_label
_atom_site_type_symbol
_atom_site_fract_x
_atom_site_fract_y
_atom_site_fract_z
_atom_site_U_iso_or_equiv
_atom_site_adp_type
_atom_site_occupancy
_atom_site_symmetry_multiplicity
_atom_site_calc_flag
_atom_site_refinement_flags
_atom_site_disorder_assembly
_atom_site_disorder_group
Fe1 Fe 0.22607(4) 0.39978(3) 0.06789(3) 0.03752(14) Uani 1 1 d . . .
Fe2 Fe 0.39442(4) 0.60906(3) 0.19200(3) 0.03900(14) Uani 1 1 d . . .
S1 S 0.20159(7) 0.55614(6) 0.10612(6) 0.0406(2) Uani 1 1 d . . .
S2 S 0.37856(7) 0.46849(6) 0.05710(6) 0.0412(2) Uani 1 1 d . . .
N1 N 0.0654(2) 0.35525(19) 0.06956(19) 0.0430(7) Uani 1 1 d . . .
N2 N 0.1210(2) 0.3218(2) -0.08302(18) 0.0452(8) Uani 1 1 d . . .
N3 N 0.2722(2) 0.26554(19) 0.0302(2) 0.0429(7) Uani 1 1 d . . .
N4 N 0.5737(2) 0.6398(2) 0.2428(2) 0.0489(8) Uani 1 1 d . . .
N5 N 0.4245(2) 0.7130(2) 0.1472(2) 0.0499(8) Uani 1 1 d . . .
N6 N 0.3766(2) 0.7382(2) 0.3027(2) 0.0486(8) Uani 1 1 d . . .
O1 O 0.28890(19) 0.42446(17) 0.20104(16) 0.0505(7) Uani 1 1 d . . .
O2 O 0.4072(2) 0.55637(17) 0.27957(16) 0.0550(7) Uani 1 1 d . . .
C1 C 0.1600(2) 0.5788(2) 0.1944(2) 0.0381(8) Uani 1 1 d . . .
C2 C 0.2006(3) 0.6621(2) 0.2734(2) 0.0389(8) Uani 1 1 d . . .
C3 C 0.1677(3) 0.6766(2) 0.3429(2) 0.0446(9) Uani 1 1 d . . .
H3 H 0.1957 0.7324 0.3953 0.053 Uiso 1 1 calc R . .
C4 C 0.0962(3) 0.6130(2) 0.3382(2) 0.0433(9) Uani 1 1 d . . .
C5 C 0.0542(3) 0.5326(2) 0.2570(2) 0.0448(9) Uani 1 1 d . . .
H5 H 0.0042 0.4885 0.2503 0.054 Uiso 1 1 calc R . .
C6 C 0.0827(3) 0.5143(2) 0.1853(2) 0.0394(8) Uani 1 1 d . . .
C7 C 0.0202(3) 0.4327(2) 0.0945(2) 0.0441(9) Uani 1 1 d . . .
H7A H -0.0441 0.4115 0.0943 0.053 Uiso 1 1 calc R . .
H7B H 0.0055 0.4513 0.0467 0.053 Uiso 1 1 calc R . .
C8 C 0.0694(3) 0.3152(3) 0.1320(3) 0.0617(11) Uani 1 1 d . . .
H8A H 0.0948 0.2629 0.1147 0.093 Uiso 1 1 calc R . .
H8B H 0.0024 0.2981 0.1277 0.093 Uiso 1 1 calc R . .
H8C H 0.1136 0.3588 0.1941 0.093 Uiso 1 1 calc R . .
C9 C -0.0054(3) 0.2894(3) -0.0270(2) 0.0552(11) Uani 1 1 d . . .
H9A H -0.0750 0.2879 -0.0351 0.066 Uiso 1 1 calc R . .
H9B H 0.0033 0.2295 -0.0393 0.066 Uiso 1 1 calc R . .
C10 C 0.0147(3) 0.3154(3) -0.0933(2) 0.0548(11) Uani 1 1 d . . .
H10A H -0.0311 0.2710 -0.1555 0.066 Uiso 1 1 calc R . .
H10B H 0.0006 0.3732 -0.0838 0.066 Uiso 1 1 calc R . .
C11 C 0.1377(3) 0.3688(3) -0.1349(3) 0.0769(14) Uani 1 1 d . . .
H11A H 0.2049 0.3719 -0.1322 0.115 Uiso 1 1 calc R . .
H11B H 0.1302 0.4289 -0.1082 0.115 Uiso 1 1 calc R . .
H11C H 0.0887 0.3362 -0.1978 0.115 Uiso 1 1 calc R . .
C12 C 0.1371(3) 0.2305(3) -0.1212(3) 0.0605(12) Uani 1 1 d . . .
H12A H 0.1833 0.2309 -0.1498 0.073 Uiso 1 1 calc R . .
H12B H 0.0728 0.1879 -0.1687 0.073 Uiso 1 1 calc R . .
C13 C 0.1797(3) 0.1983(3) -0.0502(3) 0.0614(12) Uani 1 1 d . . .
H13A H 0.1285 0.1869 -0.0296 0.074 Uiso 1 1 calc R . .
H13B H 0.1961 0.1420 -0.0780 0.074 Uiso 1 1 calc R . .
C14 C 0.3003(3) 0.2387(3) 0.1049(3) 0.0636(12) Uani 1 1 d . . .
H14A H 0.3617 0.2811 0.1558 0.095 Uiso 1 1 calc R . .
H14B H 0.3109 0.1795 0.0825 0.095 Uiso 1 1 calc R . .
H14C H 0.2466 0.2383 0.1247 0.095 Uiso 1 1 calc R . .
C15 C 0.3569(3) 0.2661(2) 0.0007(2) 0.0458(9) Uani 1 1 d . . .
H15A H 0.3372 0.2814 -0.0495 0.055 Uiso 1 1 calc R . .
H15B H 0.3653 0.2055 -0.0229 0.055 Uiso 1 1 calc R . .
C16 C 0.4577(3) 0.3298(2) 0.0740(2) 0.0402(9) Uani 1 1 d . . .
C17 C 0.4760(3) 0.4225(2) 0.1002(2) 0.0404(9) Uani 1 1 d . . .
C18 C 0.5766(3) 0.4775(2) 0.1597(2) 0.0426(9) Uani 1 1 d . . .
C19 C 0.6514(3) 0.4393(3) 0.1926(2) 0.0487(10) Uani 1 1 d . . .
H19 H 0.7167 0.4768 0.2325 0.058 Uiso 1 1 calc R . .
C20 C 0.6345(3) 0.3478(3) 0.1693(2) 0.0454(9) Uani 1 1 d . . .
C21 C 0.5356(3) 0.2948(3) 0.1091(2) 0.0470(9) Uani 1 1 d . . .
H21 H 0.5211 0.2333 0.0916 0.056 Uiso 1 1 calc R . .
C22 C 0.6050(3) 0.5731(2) 0.1773(2) 0.0477(10) Uani 1 1 d . . .
H22A H 0.6782 0.5925 0.2002 0.057 Uiso 1 1 calc R . .
H22B H 0.5755 0.5745 0.1191 0.057 Uiso 1 1 calc R . .
C23 C 0.6292(3) 0.6464(3) 0.3349(3) 0.0743(14) Uani 1 1 d . . .
H23A H 0.6120 0.6910 0.3789 0.111 Uiso 1 1 calc R . .
H23B H 0.7010 0.6634 0.3527 0.111 Uiso 1 1 calc R . .
H23C H 0.6105 0.5889 0.3328 0.111 Uiso 1 1 calc R . .
C24 C 0.6039(3) 0.7276(3) 0.2451(3) 0.0732(14) Uani 1 1 d . . .
H24A H 0.6721 0.7372 0.2486 0.088 Uiso 1 1 calc R . .
H24B H 0.6041 0.7759 0.2995 0.088 Uiso 1 1 calc R . .
C25 C 0.5312(3) 0.7302(3) 0.1600(3) 0.0696(13) Uani 1 1 d . . .
H25A H 0.5519 0.7889 0.1643 0.084 Uiso 1 1 calc R . .
H25B H 0.5360 0.6853 0.1064 0.084 Uiso 1 1 calc R . .
C26 C 0.3595(4) 0.6800(3) 0.0480(3) 0.0881(16) Uani 1 1 d . . .
H26A H 0.2893 0.6689 0.0374 0.132 Uiso 1 1 calc R . .
H26B H 0.3722 0.6251 0.0124 0.132 Uiso 1 1 calc R . .
H26C H 0.3751 0.7248 0.0301 0.132 Uiso 1 1 calc R . .
C27 C 0.4014(4) 0.7966(3) 0.2004(3) 0.0752(14) Uani 1 1 d . . .
H27A H 0.3296 0.7912 0.1700 0.090 Uiso 1 1 calc R . .
H27B H 0.4393 0.8473 0.2006 0.090 Uiso 1 1 calc R . .
C28 C 0.4268(4) 0.8158(3) 0.2981(3) 0.0759(14) Uani 1 1 d . . .
H28A H 0.4998 0.8292 0.3312 0.091 Uiso 1 1 calc R . .
H28B H 0.4054 0.8685 0.3278 0.091 Uiso 1 1 calc R . .
C29 C 0.4236(3) 0.7511(3) 0.3980(3) 0.0728(13) Uani 1 1 d . . .
H29A H 0.4937 0.7511 0.4145 0.109 Uiso 1 1 calc R . .
H29B H 0.3886 0.7028 0.4022 0.109 Uiso 1 1 calc R . .
H29C H 0.4189 0.8076 0.4391 0.109 Uiso 1 1 calc R . .
C30 C 0.2685(3) 0.7394(2) 0.2794(3) 0.0476(10) Uani 1 1 d . . .
H30A H 0.2407 0.7402 0.2207 0.057 Uiso 1 1 calc R . .
H30B H 0.2665 0.7952 0.3252 0.057 Uiso 1 1 calc R . .
C31 C 0.0588(3) 0.6276(3) 0.4129(2) 0.0525(10) Uani 1 1 d . . .
C32 C 0.1127(3) 0.7195(3) 0.4961(3) 0.0701(13) Uani 1 1 d . . .
H32A H 0.0902 0.7242 0.5428 0.105 Uiso 1 1 calc R . .
H32B H 0.0974 0.7659 0.4787 0.105 Uiso 1 1 calc R . .
H32C H 0.1848 0.7267 0.5196 0.105 Uiso 1 1 calc R . .
C33 C -0.0544(3) 0.6216(3) 0.3749(3) 0.0911(17) Uani 1 1 d . . .
H33A H -0.0911 0.5626 0.3243 0.137 Uiso 1 1 calc R . .
H33B H -0.0658 0.6664 0.3541 0.137 Uiso 1 1 calc R . .
H33C H -0.0776 0.6321 0.4222 0.137 Uiso 1 1 calc R . .
C34 C 0.0756(4) 0.5554(3) 0.4428(3) 0.0982(18) Uani 1 1 d . . .
H34A H 0.0327 0.4978 0.3930 0.147 Uiso 1 1 calc R . .
H34B H 0.0594 0.5684 0.4945 0.147 Uiso 1 1 calc R . .
H34C H 0.1454 0.5541 0.4599 0.147 Uiso 1 1 calc R . .
C35 C 0.7211(3) 0.3098(3) 0.2071(3) 0.0567(11) Uani 1 1 d . . .
C36 C 0.8054(3) 0.3287(3) 0.1779(3) 0.0793(14) Uani 1 1 d . . .
H36A H 0.7811 0.2940 0.1125 0.119 Uiso 1 1 calc R . .
H36B H 0.8636 0.3121 0.2080 0.119 Uiso 1 1 calc R . .
H36C H 0.8241 0.3918 0.1951 0.119 Uiso 1 1 calc R . .
C37 C 0.6882(4) 0.2087(3) 0.1731(4) 0.1041(19) Uani 1 1 d . . .
H37A H 0.6320 0.1949 0.1864 0.156 Uiso 1 1 calc R . .
H37B H 0.7438 0.1898 0.2034 0.156 Uiso 1 1 calc R . .
H37C H 0.6680 0.1776 0.1079 0.156 Uiso 1 1 calc R . .
C38 C 0.7670(4) 0.3589(4) 0.3130(3) 0.0941(17) Uani 1 1 d . . .
H38A H 0.7909 0.4226 0.3347 0.141 Uiso 1 1 calc R . .
H38B H 0.8226 0.3364 0.3370 0.141 Uiso 1 1 calc R . .
H38C H 0.7159 0.3485 0.3333 0.141 Uiso 1 1 calc R . .
C39 C 0.3557(3) 0.4882(3) 0.2729(3) 0.0547(11) Uani 1 1 d . . .
C40 C 0.3745(5) 0.4809(4) 0.3604(3) 0.142(3) Uani 1 1 d . . .
H40A H 0.4416 0.5167 0.4060 0.213 Uiso 1 1 calc R . .
H40B H 0.3681 0.4190 0.3478 0.213 Uiso 1 1 calc R . .
H40C H 0.3255 0.5025 0.3828 0.213 Uiso 1 1 calc R . .
B B 0.2488(3) 0.0870(3) 0.2931(3) 0.0461(11) Uani 1 1 d . . .
C101 C 0.2027(3) 0.0214(3) 0.1811(2) 0.0463(9) Uani 1 1 d . . .
C102 C 0.2175(3) -0.0650(3) 0.1443(3) 0.0572(11) Uani 1 1 d . . .
H102 H 0.2470 -0.0881 0.1844 0.069 Uiso 1 1 calc R . .
C103 C 0.1911(3) -0.1173(3) 0.0525(3) 0.0669(12) Uani 1 1 d . . .
H103 H 0.2042 -0.1736 0.0322 0.080 Uiso 1 1 calc R . .
C104 C 0.1456(3) -0.0872(3) -0.0093(3) 0.0734(14) Uani 1 1 d . . .
H104 H 0.1269 -0.1230 -0.0717 0.088 Uiso 1 1 calc R . .
C105 C 0.1280(3) -0.0035(3) 0.0217(3) 0.0701(13) Uani 1 1 d . . .
H105 H 0.0971 0.0178 -0.0197 0.084 Uiso 1 1 calc R . .
C106 C 0.1565(3) 0.0498(3) 0.1154(3) 0.0587(11) Uani 1 1 d . . .
H106 H 0.1443 0.1065 0.1350 0.070 Uiso 1 1 calc R . .
C201 C 0.2365(3) 0.0304(3) 0.3478(3) 0.0473(9) Uani 1 1 d . . .
C202 C 0.1524(3) -0.0422(3) 0.3113(3) 0.0572(11) Uani 1 1 d . . .
H202 H 0.1053 -0.0628 0.2510 0.069 Uiso 1 1 calc R . .
C203 C 0.1356(3) -0.0850(3) 0.3601(3) 0.0640(12) Uani 1 1 d . . .
H203 H 0.0782 -0.1329 0.3327 0.077 Uiso 1 1 calc R . .
C204 C 0.2037(4) -0.0568(3) 0.4492(3) 0.0690(13) Uani 1 1 d . . .
H204 H 0.1927 -0.0850 0.4826 0.083 Uiso 1 1 calc R . .
C205 C 0.2880(4) 0.0134(3) 0.4881(3) 0.0787(14) Uani 1 1 d . . .
H205 H 0.3352 0.0328 0.5481 0.094 Uiso 1 1 calc R . .
C206 C 0.3030(3) 0.0559(3) 0.4375(3) 0.0659(12) Uani 1 1 d . . .
H206 H 0.3606 0.1037 0.4656 0.079 Uiso 1 1 calc R . .
C301 C 0.3675(3) 0.1302(3) 0.3206(2) 0.0502(10) Uani 1 1 d . . .
C302 C 0.4001(3) 0.2071(3) 0.3157(3) 0.0706(13) Uani 1 1 d . . .
H302 H 0.3529 0.2384 0.3008 0.085 Uiso 1 1 calc R . .
C303 C 0.4988(4) 0.2400(4) 0.3315(4) 0.0969(18) Uani 1 1 d . . .
H303 H 0.5162 0.2917 0.3263 0.116 Uiso 1 1 calc R . .
C304 C 0.5703(4) 0.1970(5) 0.3546(4) 0.107(2) Uani 1 1 d . . .
H304 H 0.6374 0.2204 0.3677 0.129 Uiso 1 1 calc R . .
C305 C 0.5429(4) 0.1184(5) 0.3586(3) 0.0977(18) Uani 1 1 d . . .
H305 H 0.5906 0.0870 0.3717 0.117 Uiso 1 1 calc R . .
C306 C 0.4431(3) 0.0866(3) 0.3426(3) 0.0688(12) Uani 1 1 d . . .
H306 H 0.4258 0.0343 0.3468 0.083 Uiso 1 1 calc R . .
C401 C 0.1884(3) 0.1641(3) 0.3199(3) 0.0526(10) Uani 1 1 d . . .
C402 C 0.0835(3) 0.1472(3) 0.2735(3) 0.0683(12) Uani 1 1 d . . .
H402 H 0.0476 0.0909 0.2232 0.082 Uiso 1 1 calc R . .
C403 C 0.0299(4) 0.2099(4) 0.2985(4) 0.0901(16) Uani 1 1 d . . .
H403 H -0.0401 0.1954 0.2659 0.108 Uiso 1 1 calc R . .
C404 C 0.0821(6) 0.2948(4) 0.3726(4) 0.100(2) Uani 1 1 d . . .
H404 H 0.0475 0.3381 0.3892 0.120 Uiso 1 1 calc R . .
C405 C 0.1839(5) 0.3140(4) 0.4207(4) 0.0973(18) Uani 1 1 d . . .
H405 H 0.2186 0.3702 0.4716 0.117 Uiso 1 1 calc R . .
C406 C 0.23754(16) 0.24998(14) 0.39469(15) 0.0749(13) Uani 1 1 d . . .
H406 H 0.3075 0.2652 0.4281 0.090 Uiso 1 1 calc R . .
N7 N 0.51774(16) -0.07174(14) 0.08929(15) 0.206(3) Uani 1 1 d R . .
C41 C 0.47914(16) -0.02304(14) 0.09569(15) 0.111(2) Uani 1 1 d R . .
C42 C 0.41864(16) 0.03796(14) 0.10079(15) 0.0955(17) Uani 1 1 d R . .
H42A H 0.3953 0.0432 0.0450 0.143 Uiso 1 1 calc R . .
H42B H 0.4580 0.0960 0.1519 0.143 Uiso 1 1 calc R . .
H42C H 0.3613 0.0163 0.1090 0.143 Uiso 1 1 calc R . .
N8 N 0.88193(16) 0.83866(14) 0.36059(15) 0.198(3) Uani 1 1 d R . .
C43 C 0.89943(16) 0.85546(14) 0.43079(15) 0.107(2) Uani 1 1 d R . .
C44 C 0.91434(16) 0.87256(14) 0.52419(15) 0.134(2) Uani 1 1 d R . .
H44A H 0.8640 0.9005 0.5390 0.201 Uiso 1 1 calc R . .
H44B H 0.9808 0.9119 0.5674 0.201 Uiso 1 1 calc R . .
H44C H 0.9079 0.8164 0.5270 0.201 Uiso 1 1 calc R . .
O3 O 0.19581(16) -0.02170(14) -0.25494(15) 0.255(8) Uani 0.50 1 d PR . .
H3O H 0.1831 -0.0860 -0.2880 0.382 Uiso 0.50 1 d PR . .
C45 C 0.2406(8) -0.0187(10) -0.2979(8) 0.216(13) Uani 0.50 1 d P . .
H45A H 0.2022 -0.0374 -0.3620 0.259 Uiso 0.50 1 d PR . .
H45B H 0.3048 -0.0328 -0.2891 0.259 Uiso 0.50 1 d PR . .
C46 C 0.2528(8) 0.0625(10) -0.2515(8) 0.177(7) Uani 0.50 1 d PR . .
H46A H 0.2894 0.0964 -0.2698 0.266 Uiso 0.50 1 calc PR . .
H46B H 0.2908 0.0795 -0.1877 0.266 Uiso 0.50 1 calc PR . .
H46C H 0.1878 0.0749 -0.2608 0.266 Uiso 0.50 1 calc PR . .

loop_
_atom_site_aniso_label
_atom_site_aniso_U_11
_atom_site_aniso_U_22
_atom_site_aniso_U_33
_atom_site_aniso_U_23
_atom_site_aniso_U_13
_atom_site_aniso_U_12
Fe1 0.0322(3) 0.0406(3) 0.0345(3) 0.0149(2) 0.0114(2) 0.0085(2)
Fe2 0.0378(3) 0.0399(3) 0.0402(3) 0.0198(3) 0.0164(2) 0.0079(2)
S1 0.0383(5) 0.0459(6) 0.0398(5) 0.0203(4) 0.0178(4) 0.0132(5)
S2 0.0356(5) 0.0471(6) 0.0417(5) 0.0213(4) 0.0159(4) 0.0128(4)
N1 0.0356(17) 0.0438(18) 0.0430(17) 0.0143(15) 0.0174(14) 0.0069(15)
N2 0.0350(18) 0.055(2) 0.0352(16) 0.0143(15) 0.0107(14) 0.0114(16)
N3 0.0298(17) 0.0436(18) 0.0534(19) 0.0230(16) 0.0151(15) 0.0089(14)
N4 0.0417(19) 0.046(2) 0.0481(19) 0.0166(16) 0.0135(16) 0.0086(16)
N5 0.051(2) 0.052(2) 0.061(2) 0.0349(18) 0.0296(17) 0.0140(17)
N6 0.048(2) 0.0419(19) 0.0456(18) 0.0111(15) 0.0227(16) 0.0001(16)
O1 0.0517(16) 0.0488(16) 0.0390(14) 0.0211(13) 0.0087(13) 0.0000(14)
O2 0.0615(18) 0.0469(17) 0.0419(15) 0.0223(13) 0.0083(13) -0.0050(14)
C1 0.032(2) 0.041(2) 0.043(2) 0.0195(18) 0.0153(17) 0.0134(17)
C2 0.037(2) 0.035(2) 0.043(2) 0.0163(18) 0.0182(17) 0.0088(17)
C3 0.045(2) 0.040(2) 0.039(2) 0.0110(18) 0.0167(18) 0.0082(19)
C4 0.040(2) 0.048(2) 0.041(2) 0.0181(19) 0.0182(18) 0.0113(19)
C5 0.036(2) 0.046(2) 0.047(2) 0.0175(19) 0.0182(18) 0.0048(18)
C6 0.034(2) 0.040(2) 0.038(2) 0.0134(17) 0.0140(17) 0.0108(17)
C7 0.033(2) 0.047(2) 0.044(2) 0.0125(18) 0.0175(17) 0.0100(18)
C8 0.062(3) 0.060(3) 0.076(3) 0.035(2) 0.038(2) 0.016(2)
C9 0.037(2) 0.048(2) 0.055(2) 0.004(2) 0.017(2) 0.0017(19)
C10 0.035(2) 0.063(3) 0.036(2) 0.005(2) 0.0040(18) 0.013(2)
C11 0.075(3) 0.106(4) 0.043(2) 0.039(3) 0.015(2) 0.012(3)
C12 0.036(2) 0.063(3) 0.044(2) 0.000(2) 0.0047(19) 0.013(2)
C13 0.036(2) 0.040(2) 0.082(3) 0.012(2) 0.018(2) 0.005(2)
C14 0.059(3) 0.071(3) 0.090(3) 0.056(3) 0.039(3) 0.031(2)
C15 0.040(2) 0.040(2) 0.048(2) 0.0125(18) 0.0168(18) 0.0107(18)
C16 0.030(2) 0.045(2) 0.041(2) 0.0155(18) 0.0152(17) 0.0096(18)
C17 0.035(2) 0.049(2) 0.039(2) 0.0202(18) 0.0184(17) 0.0113(18)
C18 0.034(2) 0.047(2) 0.045(2) 0.0191(19) 0.0172(18) 0.0080(19)
C19 0.030(2) 0.061(3) 0.048(2) 0.023(2) 0.0131(18) 0.008(2)
C20 0.033(2) 0.055(3) 0.050(2) 0.026(2) 0.0158(18) 0.0136(19)
C21 0.042(2) 0.048(2) 0.055(2) 0.025(2) 0.022(2) 0.015(2)
C22 0.040(2) 0.051(3) 0.053(2) 0.023(2) 0.0224(19) 0.0097(19)
C23 0.055(3) 0.089(4) 0.048(3) 0.016(2) 0.008(2) 0.021(3)
C24 0.044(3) 0.045(3) 0.111(4) 0.028(3) 0.024(3) 0.001(2)
C25 0.068(3) 0.063(3) 0.114(4) 0.058(3) 0.054(3) 0.024(3)
C26 0.101(4) 0.108(4) 0.070(3) 0.067(3) 0.025(3) 0.011(3)
C27 0.101(4) 0.056(3) 0.120(4) 0.057(3) 0.079(3) 0.035(3)
C28 0.086(3) 0.033(2) 0.100(4) 0.007(2) 0.062(3) -0.003(2)
C29 0.059(3) 0.083(3) 0.044(2) 0.006(2) 0.018(2) 0.004(3)
C30 0.049(2) 0.037(2) 0.055(2) 0.0162(19) 0.026(2) 0.0117(19)
C31 0.057(3) 0.052(3) 0.044(2) 0.016(2) 0.027(2) 0.005(2)
C32 0.076(3) 0.073(3) 0.051(3) 0.015(2) 0.036(2) 0.008(3)
C33 0.061(3) 0.125(5) 0.069(3) 0.018(3) 0.043(3) 0.010(3)
C34 0.167(6) 0.080(4) 0.076(3) 0.047(3) 0.069(4) 0.033(4)
C35 0.037(2) 0.072(3) 0.069(3) 0.042(2) 0.018(2) 0.022(2)
C36 0.050(3) 0.114(4) 0.103(4) 0.066(3) 0.039(3) 0.046(3)
C37 0.062(3) 0.083(4) 0.164(6) 0.073(4) 0.022(3) 0.035(3)
C38 0.080(4) 0.150(5) 0.076(3) 0.073(4) 0.028(3) 0.050(4)
C39 0.063(3) 0.055(3) 0.041(2) 0.029(2) 0.011(2) 0.006(2)
C40 0.201(7) 0.112(5) 0.048(3) 0.046(3) -0.004(4) -0.059(5)
B 0.044(3) 0.045(3) 0.049(3) 0.023(2) 0.018(2) 0.012(2)
C101 0.037(2) 0.047(2) 0.051(2) 0.022(2) 0.0166(19) 0.0042(19)
C102 0.066(3) 0.052(3) 0.054(3) 0.024(2) 0.026(2) 0.014(2)
C103 0.082(3) 0.052(3) 0.057(3) 0.016(2) 0.031(3) 0.010(2)
C104 0.072(3) 0.073(4) 0.050(3) 0.013(3) 0.022(3) -0.006(3)
C105 0.066(3) 0.089(4) 0.051(3) 0.039(3) 0.014(2) 0.008(3)
C106 0.059(3) 0.059(3) 0.059(3) 0.030(2) 0.024(2) 0.016(2)
C201 0.048(2) 0.044(2) 0.046(2) 0.0167(19) 0.0196(19) 0.014(2)
C202 0.056(3) 0.058(3) 0.051(2) 0.022(2) 0.021(2) 0.008(2)
C203 0.072(3) 0.050(3) 0.068(3) 0.022(2) 0.036(3) 0.002(2)
C204 0.099(4) 0.056(3) 0.066(3) 0.034(3) 0.044(3) 0.017(3)
C205 0.092(4) 0.076(4) 0.053(3) 0.032(3) 0.016(3) 0.005(3)
C206 0.074(3) 0.055(3) 0.050(3) 0.021(2) 0.015(2) -0.005(2)
C301 0.051(3) 0.051(3) 0.043(2) 0.020(2) 0.0162(19) 0.007(2)
C302 0.059(3) 0.071(3) 0.076(3) 0.035(3) 0.024(3) 0.006(3)
C303 0.076(4) 0.105(5) 0.102(4) 0.058(4) 0.026(3) -0.007(4)
C304 0.054(4) 0.156(6) 0.093(4) 0.067(4) 0.012(3) -0.021(4)
C305 0.053(3) 0.166(6) 0.087(4) 0.075(4) 0.024(3) 0.033(4)
C306 0.053(3) 0.084(3) 0.072(3) 0.041(3) 0.025(2) 0.015(3)
C401 0.059(3) 0.055(3) 0.053(2) 0.030(2) 0.027(2) 0.020(2)
C402 0.071(3) 0.074(3) 0.071(3) 0.036(3) 0.035(3) 0.033(3)
C403 0.091(4) 0.119(5) 0.105(4) 0.071(4) 0.057(4) 0.066(4)
C404 0.148(6) 0.101(5) 0.114(5) 0.067(4) 0.092(5) 0.084(5)
C405 0.138(6) 0.066(4) 0.101(4) 0.032(3) 0.069(4) 0.039(4)
C406 0.090(4) 0.060(3) 0.071(3) 0.022(3) 0.038(3) 0.025(3)
N7 0.271(9) 0.138(6) 0.194(7) 0.057(5) 0.090(6) 0.126(6)
C41 0.137(6) 0.080(4) 0.108(5) 0.034(4) 0.048(4) 0.047(4)
C42 0.077(4) 0.088(4) 0.120(5) 0.044(4) 0.045(3) 0.023(3)
N8 0.175(6) 0.300(9) 0.128(5) 0.100(6) 0.081(5) 0.036(6)
C43 0.092(4) 0.129(5) 0.110(5) 0.047(4) 0.060(4) 0.033(4)
C44 0.175(7) 0.134(6) 0.134(6) 0.065(5) 0.093(5) 0.090(5)
O3 0.235(15) 0.131(11) 0.32(2) 0.029(11) 0.134(14) 0.006(10)
C45 0.166(18) 0.31(3) 0.091(11) 0.009(14) 0.052(12) 0.132(19)
C46 0.148(15) 0.23(2) 0.129(14) 0.101(15) 0.021(11) 0.003(14)

loop_
_atom_type_symbol
_atom_type_description
_atom_type_scat_dispersion_real
_atom_type_scat_dispersion_imag
_atom_type_scat_source
C C 0.0033 0.0016 'International Tables Vol C Tables 4.2.6.8 and 6.1.1.4'
H H 0.0000 0.0000 'International Tables Vol C Tables 4.2.6.8 and 6.1.1.4'
B B 0.0013 0.0007 'International Tables Vol C Tables 4.2.6.8 and 6.1.1.4'
N N 0.0061 0.0033 'International Tables Vol C Tables 4.2.6.8 and 6.1.1.4'
O O 0.0106 0.0060 'International Tables Vol C Tables 4.2.6.8 and 6.1.1.4'
S S 0.1246 0.1234 'International Tables Vol C Tables 4.2.6.8 and 6.1.1.4'
Fe Fe 0.3463 0.8444 'International Tables Vol C Tables 4.2.6.8 and 6.1.1.4'

loop_
_geom_angle_atom_site_label_1
_geom_angle_atom_site_label_2
_geom_angle_atom_site_label_3
_geom_angle
_geom_angle_site_symmetry_1
_geom_angle_site_symmetry_3
_geom_angle_publ_flag
O1 Fe1 N2 156.35(11) . . ?
O1 Fe1 N3 87.75(11) . . ?
N2 Fe1 N3 79.33(11) . . ?
O1 Fe1 N1 85.90(10) . . ?
N2 Fe1 N1 77.32(10) . . ?
N3 Fe1 N1 100.87(10) . . ?
O1 Fe1 S2 100.14(8) . . ?
N2 Fe1 S2 99.39(9) . . ?
N3 Fe1 S2 89.14(8) . . ?
N1 Fe1 S2 168.56(8) . . ?
O1 Fe1 S1 94.14(8) . . ?
N2 Fe1 S1 101.93(9) . . ?
N3 Fe1 S1 170.34(7) . . ?
N1 Fe1 S1 88.72(8) . . ?
S2 Fe1 S1 81.20(4) . . ?
O2 Fe2 N5 157.35(11) . . ?
O2 Fe2 N6 86.16(11) . . ?
N5 Fe2 N6 78.54(11) . . ?
O2 Fe2 N4 88.38(11) . . ?
N5 Fe2 N4 78.78(11) . . ?
N6 Fe2 N4 102.16(11) . . ?
O2 Fe2 S2 97.63(8) . . ?
N5 Fe2 S2 100.49(9) . . ?
N6 Fe2 S2 169.10(8) . . ?
N4 Fe2 S2 88.19(9) . . ?
O2 Fe2 S1 97.14(8) . . ?
N5 Fe2 S1 98.99(9) . . ?
N6 Fe2 S1 88.36(9) . . ?
N4 Fe2 S1 168.46(8) . . ?
S2 Fe2 S1 81.05(6) . . ?
C1 S1 Fe1 103.04(12) . . ?
C1 S1 Fe2 103.65(12) . . ?
Fe1 S1 Fe2 84.79(5) . . ?
C17 S2 Fe2 105.87(12) . . ?
C17 S2 Fe1 106.16(12) . . ?
Fe2 S2 Fe1 86.06(5) . . ?
C8 N1 C7 108.2(3) . . ?
C8 N1 C9 110.3(3) . . ?
C7 N1 C9 105.5(3) . . ?
C8 N1 Fe1 114.6(2) . . ?
C7 N1 Fe1 111.1(2) . . ?
C9 N1 Fe1 106.7(2) . . ?
C12 N2 C11 109.8(3) . . ?
C12 N2 C10 110.5(3) . . ?
C11 N2 C10 107.0(3) . . ?
C12 N2 Fe1 109.5(2) . . ?
C11 N2 Fe1 111.6(2) . . ?
C10 N2 Fe1 108.5(2) . . ?
C13 N3 C14 109.8(3) . . ?
C13 N3 C15 108.1(3) . . ?
C14 N3 C15 108.7(3) . . ?
C13 N3 Fe1 103.6(2) . . ?
C14 N3 Fe1 113.7(2) . . ?
C15 N3 Fe1 112.7(2) . . ?
C24 N4 C22 107.1(3) . . ?
C24 N4 C23 109.8(3) . . ?
C22 N4 C23 108.2(3) . . ?
C24 N4 Fe2 104.4(2) . . ?
C22 N4 Fe2 112.9(2) . . ?
C23 N4 Fe2 114.3(2) . . ?
C25 N5 C27 111.7(3) . . ?
C25 N5 C26 107.4(3) . . ?
C27 N5 C26 108.2(3) . . ?
C25 N5 Fe2 109.0(2) . . ?
C27 N5 Fe2 109.6(2) . . ?
C26 N5 Fe2 111.0(2) . . ?
C29 N6 C28 109.1(3) . . ?
C29 N6 C30 108.3(3) . . ?
C28 N6 C30 106.9(3) . . ?
C29 N6 Fe2 114.8(2) . . ?
C28 N6 Fe2 105.2(2) . . ?
C30 N6 Fe2 112.2(2) . . ?
C39 O1 Fe1 133.6(2) . . ?
C39 O2 Fe2 133.0(2) . . ?
C2 C1 C6 118.4(3) . . ?
C2 C1 S1 120.8(3) . . ?
C6 C1 S1 120.7(3) . . ?
C1 C2 C3 119.1(3) . . ?
C1 C2 C30 120.7(3) . . ?
C3 C2 C30 119.7(3) . . ?
C4 C3 C2 123.8(3) . . ?
C3 C4 C5 115.5(3) . . ?
C3 C4 C31 124.6(3) . . ?
C5 C4 C31 119.8(3) . . ?
C6 C5 C4 123.5(3) . . ?
C5 C6 C1 119.5(3) . . ?
C5 C6 C7 119.1(3) . . ?
C1 C6 C7 120.8(3) . . ?
N1 C7 C6 116.8(3) . . ?
N1 C9 C10 110.6(3) . . ?
N2 C10 C9 112.6(3) . . ?
N2 C12 C13 113.6(3) . . ?
N3 C13 C12 111.9(3) . . ?
N3 C15 C16 115.6(3) . . ?
C21 C16 C17 120.3(3) . . ?
C21 C16 C15 119.0(3) . . ?
C17 C16 C15 120.3(3) . . ?
C16 C17 C18 117.9(3) . . ?
C16 C17 S2 121.2(3) . . ?
C18 C17 S2 120.9(3) . . ?
C19 C18 C17 119.4(3) . . ?
C19 C18 C22 119.7(3) . . ?
C17 C18 C22 120.5(3) . . ?
C18 C19 C20 123.7(3) . . ?
C21 C20 C19 115.7(3) . . ?
C21 C20 C35 123.3(4) . . ?
C19 C20 C35 121.0(3) . . ?
C16 C21 C20 122.9(4) . . ?
N4 C22 C18 116.6(3) . . ?
N4 C24 C25 110.8(3) . . ?
N5 C25 C24 113.4(3) . . ?
N5 C27 C28 113.3(3) . . ?
N6 C28 C27 111.6(3) . . ?
N6 C30 C2 116.2(3) . . ?
C34 C31 C32 109.0(3) . . ?
C34 C31 C33 109.1(4) . . ?
C32 C31 C33 107.5(3) . . ?
C34 C31 C4 109.4(3) . . ?
C32 C31 C4 112.3(3) . . ?
C33 C31 C4 109.5(3) . . ?
C37 C35 C20 113.3(3) . . ?
C37 C35 C36 108.1(4) . . ?
C20 C35 C36 109.1(3) . . ?
C37 C35 C38 109.4(4) . . ?
C20 C35 C38 109.2(3) . . ?
C36 C35 C38 107.5(4) . . ?
O1 C39 O2 126.7(3) . . ?
O1 C39 C40 115.5(4) . . ?
O2 C39 C40 117.8(4) . . ?
C301 B C201 112.5(3) . . ?
C301 B C401 112.6(3) . . ?
C201 B C401 104.5(3) . . ?
C301 B C101 103.2(3) . . ?
C201 B C101 111.9(3) . . ?
C401 B C101 112.4(3) . . ?
C106 C101 C102 114.0(4) . . ?
C106 C101 B 123.8(3) . . ?
C102 C101 B 121.8(3) . . ?
C103 C102 C101 123.6(4) . . ?
C104 C103 C102 120.4(4) . . ?
C103 C104 C105 119.2(4) . . ?
C104 C105 C106 120.0(4) . . ?
C105 C106 C101 122.8(4) . . ?
C206 C201 C202 114.2(4) . . ?
C206 C201 B 122.8(4) . . ?
C202 C201 B 122.7(3) . . ?
C203 C202 C201 123.5(4) . . ?
C204 C203 C202 120.0(4) . . ?
C205 C204 C203 119.1(4) . . ?
C204 C205 C206 119.9(4) . . ?
C201 C206 C205 123.4(4) . . ?
C302 C301 C306 114.5(4) . . ?
C302 C301 B 123.1(4) . . ?
C306 C301 B 122.1(4) . . ?
C303 C302 C301 123.6(5) . . ?
C304 C303 C302 120.1(5) . . ?
C303 C304 C305 119.6(5) . . ?
C304 C305 C306 119.3(5) . . ?
C305 C306 C301 122.8(5) . . ?
C402 C401 C406 115.3(3) . . ?
C402 C401 B 122.5(4) . . ?
C406 C401 B 122.1(3) . . ?
C403 C402 C401 123.5(5) . . ?
C402 C403 C404 119.2(5) . . ?
C405 C404 C403 119.5(5) . . ?
C404 C405 C406 120.8(5) . . ?
C401 C406 C405 121.7(4) . . ?
N7 C41 C42 175.2 . . ?
N8 C43 C44 174.6 . . ?
C45 O3 C46 51.9(5) . . ?
O3 C45 C46 79.9(8) . . ?
C45 C46 O3 48.2(5) . . ?

loop_
_geom_bond_atom_site_label_1
_geom_bond_atom_site_label_2
_geom_bond_distance
_geom_bond_site_symmetry_2
_geom_bond_publ_flag
Fe1 O1 2.029(2) . ?
Fe1 N2 2.256(3) . ?
Fe1 N3 2.311(3) . ?
Fe1 N1 2.406(3) . ?
Fe1 S2 2.5122(12) . ?
Fe1 S1 2.5256(12) . ?
Fe2 O2 2.021(2) . ?
Fe2 N5 2.248(3) . ?
Fe2 N6 2.366(3) . ?
Fe2 N4 2.377(3) . ?
Fe2 S2 2.4992(15) . ?
Fe2 S1 2.5461(15) . ?
S1 C1 1.767(3) . ?
S2 C17 1.760(4) . ?
N1 C8 1.484(4) . ?
N1 C7 1.486(4) . ?
N1 C9 1.492(4) . ?
N2 C12 1.483(5) . ?
N2 C11 1.483(5) . ?
N2 C10 1.484(4) . ?
N3 C13 1.484(4) . ?
N3 C14 1.488(4) . ?
N3 C15 1.496(4) . ?
N4 C24 1.478(5) . ?
N4 C22 1.483(4) . ?
N4 C23 1.483(5) . ?
N5 C25 1.474(5) . ?
N5 C27 1.484(5) . ?
N5 C26 1.486(5) . ?
N6 C29 1.480(5) . ?
N6 C28 1.480(5) . ?
N6 C30 1.486(4) . ?
O1 C39 1.247(4) . ?
O2 C39 1.251(4) . ?
C1 C2 1.396(5) . ?
C1 C6 1.410(5) . ?
C2 C3 1.400(4) . ?
C2 C30 1.503(5) . ?
C3 C4 1.380(5) . ?
C4 C5 1.387(5) . ?
C4 C31 1.526(5) . ?
C5 C6 1.386(4) . ?
C6 C7 1.501(5) . ?
C9 C10 1.498(5) . ?
C12 C13 1.511(5) . ?
C15 C16 1.501(5) . ?
C16 C21 1.391(5) . ?
C16 C17 1.402(5) . ?
C17 C18 1.417(5) . ?
C18 C19 1.384(5) . ?
C18 C22 1.495(5) . ?
C19 C20 1.395(5) . ?
C20 C21 1.392(5) . ?
C20 C35 1.527(5) . ?
C24 C25 1.518(6) . ?
C27 C28 1.504(6) . ?
C31 C34 1.507(5) . ?
C31 C32 1.517(5) . ?
C31 C33 1.526(5) . ?
C35 C37 1.518(6) . ?
C35 C36 1.539(5) . ?
C35 C38 1.543(6) . ?
C39 C40 1.517(5) . ?
B C301 1.631(6) . ?
B C201 1.634(6) . ?
B C401 1.634(6) . ?
B C101 1.651(5) . ?
C101 C106 1.400(5) . ?
C101 C102 1.403(5) . ?
C102 C103 1.371(5) . ?
C103 C104 1.365(6) . ?
C104 C105 1.372(6) . ?
C105 C106 1.395(5) . ?
C201 C206 1.385(5) . ?
C201 C202 1.399(5) . ?
C202 C203 1.384(5) . ?
C203 C204 1.373(6) . ?
C204 C205 1.370(6) . ?
C205 C206 1.397(6) . ?
C301 C302 1.381(5) . ?
C301 C306 1.403(5) . ?
C302 C303 1.381(6) . ?
C303 C304 1.359(7) . ?
C304 C305 1.378(7) . ?
C305 C306 1.392(6) . ?
C401 C402 1.397(5) . ?
C401 C406 1.397(4) . ?
C402 C403 1.386(6) . ?
C403 C404 1.388(7) . ?
C404 C405 1.357(7) . ?
C405 C406 1.406(6) . ?
N7 C41 1.0238 . ?
C41 C42 1.4049 . ?
N8 C43 1.0707 . ?
C43 C44 1.4729 . ?
O3 C45 1.166(10) . ?
O3 C46 1.541(14) . ?
C45 C46 1.2310 . ?
